data_1559476
loop_
_publ_author_name
'Kranjc, Kri\<stof'
'Juranovi\<c, Amadej'
'Ko\<cevar, Marijan'
'Perdih, Franc'

_publ_section_title
;
 Supramolecular Diversity of Oxabicyclo[2.2.2]octenes Formed between
 Substituted 2H-Pyran-2-ones and Vinyl-Moiety-Containing Dienophiles
;
_journal_issue 10
_journal_name_full Symmetry
_journal_page_first 1714
_journal_paper_doi 10.3390/sym12101714
_journal_volume 12
_journal_year 2020
_chemical_formula_moiety 'C14 H19 N O5'
_chemical_formula_sum 'C14 H19 N O5'
_chemical_formula_weight 281.30
_space_group_IT_number 2
_space_group_name_Hall '-P 1'
_space_group_name_H-M_alt 'P -1'
_symmetry_cell_setting triclinic
_symmetry_space_group_name_Hall '-P 1'
_symmetry_space_group_name_H-M 'P -1'
_atom_sites_solution_hydrogens geom
_atom_sites_solution_primary direct
_atom_sites_solution_secondary difmap
_audit_creation_method SHELXL-97
_cell_angle_alpha 65.350(3)
_cell_angle_beta 89.871(4)
_cell_angle_gamma 81.713(3)
_cell_formula_units_Z 4
_cell_length_a 11.1004(9)
_cell_length_b 11.3611(8)
_cell_length_c 13.2166(9)
_cell_measurement_reflns_used 3461
_cell_measurement_temperature 293(2)
_cell_measurement_theta_max 22.72
_cell_measurement_theta_min 2.55
_cell_volume 1495.97(19)
_computing_cell_refinement 'DENZO-SMN (Otwinowski & Minor, 1997)'
_computing_data_collection 'KappaCCD Reference Manual (Nonius, 1998)'
_computing_data_reduction 'DENZO-SMN (Otwinowski & Minor, 1997)'
_computing_molecular_graphics 'ORTEP-3 for Windows version 2.02 (Farrugia, 2008)'
_computing_publication_material 'WinGX publication routines (Farrugia, 1999)'
_computing_structure_refinement 'SHELXL-97 (Sheldrick, 1997)'
_computing_structure_solution 'SHELXS-97 (Sheldrick, 1997)'
_diffrn_ambient_temperature 293(2)
_diffrn_detector_area_resol_mean 0.055
_diffrn_measured_fraction_theta_full 0.980
_diffrn_measured_fraction_theta_max 0.980
_diffrn_measurement_device_type
;
Nonius KappaCCD area-detector diffractometer
;
_diffrn_measurement_method '\w scans'
_diffrn_radiation_monochromator graphite
_diffrn_radiation_source 'fine-focus sealed tube'
_diffrn_radiation_type MoK\a
_diffrn_radiation_wavelength 0.71073
_diffrn_reflns_av_R_equivalents 0.0459
_diffrn_reflns_av_sigmaI/netI 0.0658
_diffrn_reflns_limit_h_max 12
_diffrn_reflns_limit_h_min -12
_diffrn_reflns_limit_k_max 12
_diffrn_reflns_limit_k_min -12
_diffrn_reflns_limit_l_max 14
_diffrn_reflns_limit_l_min -14
_diffrn_reflns_number 6695
_diffrn_reflns_theta_full 22.78
_diffrn_reflns_theta_max 22.78
_diffrn_reflns_theta_min 3.40
_exptl_absorpt_coefficient_mu 0.095
_exptl_absorpt_correction_T_max 0.9767
_exptl_absorpt_correction_T_min 0.9767
_exptl_absorpt_correction_type multi-scan
_exptl_absorpt_process_details 'SCALEPACK (Otwinowski & Minor, 1997)'
_exptl_crystal_colour colorless
_exptl_crystal_density_diffrn 1.249
_exptl_crystal_density_method 'not measured'
_exptl_crystal_description prism
_exptl_crystal_F_000 600
_exptl_crystal_size_max 0.25
_exptl_crystal_size_mid 0.25
_exptl_crystal_size_min 0.25
_refine_diff_density_max 0.180
_refine_diff_density_min -0.191
_refine_diff_density_rms 0.046
_refine_ls_extinction_method none
_refine_ls_goodness_of_fit_ref 1.040
_refine_ls_hydrogen_treatment constr
_refine_ls_matrix_type full
_refine_ls_number_parameters 402
_refine_ls_number_reflns 3976
_refine_ls_number_restraints 38
_refine_ls_restrained_S_all 1.037
_refine_ls_R_factor_all 0.0926
_refine_ls_R_factor_gt 0.0576
_refine_ls_shift/su_max 0.000
_refine_ls_shift/su_mean 0.000
_refine_ls_structure_factor_coef Fsqd
_refine_ls_weighting_details 'calc w=1/[\s^2^(Fo^2^)+(0.0894P)^2^+0.1498P] where P=(Fo^2^+2Fc^2^)/3'
_refine_ls_weighting_scheme calc
_refine_ls_wR_factor_gt 0.1418
_refine_ls_wR_factor_ref 0.1650
_reflns_number_gt 2685
_reflns_number_total 3976
_reflns_threshold_expression >2\s(I)
_cod_data_source_file endo-3b.cif
_cod_data_source_block endo-3b
_cod_original_sg_symbol_H-M P-1
_cod_database_code 1559476

loop_
_symmetry_equiv_pos_as_xyz
'x, y, z'
'-x, -y, -z'

loop_
_atom_site_label
_atom_site_type_symbol
_atom_site_fract_x
_atom_site_fract_y
_atom_site_fract_z
_atom_site_U_iso_or_equiv
_atom_site_adp_type
_atom_site_occupancy
_atom_site_symmetry_multiplicity
_atom_site_calc_flag
_atom_site_refinement_flags
_atom_site_disorder_assembly
_atom_site_disorder_group
N1 N -0.0394(2) 0.8237(2) 0.15224(18) 0.0484(6) Uani 1 1 d . A .
H29 H 0.0091 0.7708 0.1338 0.073 Uiso 1 1 calc R . .
O1 O 0.0081(2) 0.9289(2) 0.37161(16) 0.0692(7) Uani 1 1 d . . .
O2 O -0.0807(2) 0.7666(2) 0.37400(17) 0.0644(6) Uani 1 1 d . . .
O3 O 0.1919(2) 0.9108(2) 0.10471(17) 0.0667(7) Uani 1 1 d . . .
O4 O 0.0790(3) 1.3118(3) 0.1620(3) 0.1059(10) Uani 1 1 d . . .
O5 O -0.2335(2) 0.9185(2) 0.14941(19) 0.0674(7) Uani 1 1 d . A .
C1 C 0.1508(3) 0.8702(3) 0.2142(2) 0.0539(8) Uani 1 1 d . A .
H1 H 0.1785 0.7760 0.2568 0.065 Uiso 1 1 calc R . .
C2 C 0.1943(3) 0.9451(4) 0.2764(3) 0.0690(10) Uani 1 1 d . . .
H2A H 0.2390 0.8833 0.3456 0.083 Uiso 1 1 calc R A .
H2B H 0.2491 1.0025 0.2313 0.083 Uiso 1 1 calc R . .
C3 C 0.0868(4) 1.0263(3) 0.3022(3) 0.0641(10) Uani 1 1 d . A .
C4 C 0.0123(3) 1.1128(3) 0.1940(2) 0.0538(8) Uani 1 1 d . . .
C5 C -0.0269(3) 1.0432(3) 0.1443(2) 0.0464(7) Uani 1 1 d . A .
H5 H -0.0740 1.0825 0.0772 0.056 Uiso 1 1 calc R . .
C6 C 0.0097(3) 0.8980(3) 0.2036(2) 0.0457(7) Uani 1 1 d . . .
C7 C -0.0271(3) 0.8570(3) 0.3233(2) 0.0531(8) Uani 1 1 d . A .
C8 C 0.1208(5) 1.0884(5) 0.3775(3) 0.0995(15) Uani 1 1 d . . .
H8A H 0.1795 1.1451 0.3431 0.149 Uiso 1 1 calc R A .
H8B H 0.1553 1.0210 0.4479 0.149 Uiso 1 1 calc R . .
H8C H 0.0492 1.1385 0.3892 0.149 Uiso 1 1 calc R . .
C9A C 0.2954(8) 0.8281(7) 0.0909(6) 0.078(2) Uani 0.805(19) 1 d PU A 1
H9A H 0.2987 0.8462 0.0125 0.094 Uiso 0.805(19) 1 calc PR A 1
H9B H 0.2849 0.7372 0.1314 0.094 Uiso 0.805(19) 1 calc PR A 1
C9B C 0.324(3) 0.878(3) 0.115(2) 0.071(9) Uani 0.195(19) 1 d PU A 2
H9C H 0.3605 0.9566 0.0741 0.085 Uiso 0.195(19) 1 calc PR A 2
H9D H 0.3540 0.8414 0.1923 0.085 Uiso 0.195(19) 1 calc PR A 2
C10A C 0.4114(9) 0.8473(8) 0.1307(7) 0.124(3) Uani 0.805(19) 1 d PU A 1
H10A H 0.4238 0.9363 0.0889 0.185 Uiso 0.805(19) 1 calc PR A 1
H10B H 0.4772 0.7890 0.1207 0.185 Uiso 0.805(19) 1 calc PR A 1
H10C H 0.4089 0.8290 0.2083 0.185 Uiso 0.805(19) 1 calc PR A 1
C10B C 0.357(4) 0.784(4) 0.068(3) 0.133(13) Uani 0.195(19) 1 d PU A 2
H10D H 0.3076 0.7157 0.0983 0.200 Uiso 0.195(19) 1 calc PR A 2
H10E H 0.4412 0.7472 0.0869 0.200 Uiso 0.195(19) 1 calc PR A 2
H10F H 0.3422 0.8270 -0.0115 0.200 Uiso 0.195(19) 1 calc PR A 2
C11 C 0.0018(4) 1.2581(4) 0.1409(3) 0.0678(10) Uani 1 1 d . A .
C12 C -0.1037(4) 1.3351(4) 0.0581(4) 0.0839(12) Uani 1 1 d . . .
H12A H -0.1783 1.3264 0.0956 0.126 Uiso 1 1 calc R A .
H12B H -0.1063 1.3023 0.0020 0.126 Uiso 1 1 calc R . .
H12C H -0.0942 1.4259 0.0236 0.126 Uiso 1 1 calc R . .
C13 C -0.1621(3) 0.8370(3) 0.1328(2) 0.0535(8) Uani 1 1 d . . .
C14 C -0.2013(4) 0.7477(4) 0.0871(3) 0.0787(11) Uani 1 1 d . A .
H14A H -0.2750 0.7183 0.1197 0.118 Uiso 1 1 calc R . .
H14B H -0.1384 0.6734 0.1045 0.118 Uiso 1 1 calc R . .
H14C H -0.2159 0.7939 0.0076 0.118 Uiso 1 1 calc R . .
N2 N 0.1715(2) 0.3926(2) 0.4133(2) 0.0481(6) Uani 1 1 d . . .
H30 H 0.1507 0.3377 0.4760 0.072 Uiso 1 1 calc R . .
O6 O 0.4569(2) 0.5227(2) 0.3541(2) 0.0707(7) Uani 1 1 d . . .
O7 O 0.2860(2) 0.5993(2) 0.4078(2) 0.0716(7) Uani 1 1 d . . .
O8 O 0.3457(2) 0.1618(2) 0.50883(19) 0.0663(6) Uani 1 1 d . B .
O9 O 0.5957(3) 0.3611(5) 0.1427(3) 0.1330(14) Uani 1 1 d . . .
O10 O 0.11044(19) 0.5625(2) 0.24739(17) 0.0545(6) Uani 1 1 d . . .
C15 C 0.3803(3) 0.2827(3) 0.4906(3) 0.0540(8) Uani 1 1 d . . .
H15 H 0.3679 0.2981 0.5578 0.065 Uiso 1 1 calc R . .
C16 C 0.5137(3) 0.2911(4) 0.4609(3) 0.0642(9) Uani 1 1 d . . .
H16A H 0.5519 0.2087 0.4610 0.077 Uiso 1 1 calc R . .
H16B H 0.5578 0.3059 0.5167 0.077 Uiso 1 1 calc R . .
C17 C 0.5207(3) 0.4036(4) 0.3450(3) 0.0664(10) Uani 1 1 d . . .
C18 C 0.4444(3) 0.3812(3) 0.2607(3) 0.0563(8) Uani 1 1 d . . .
C19 C 0.3293(3) 0.3759(3) 0.2871(2) 0.0487(8) Uani 1 1 d . . .
H19 H 0.2715 0.3631 0.2434 0.058 Uiso 1 1 calc R . .
C20 C 0.2979(3) 0.3921(3) 0.3922(2) 0.0460(7) Uani 1 1 d . . .
C21 C 0.3426(3) 0.5160(3) 0.3847(3) 0.0570(8) Uani 1 1 d . . .
C22 C 0.6501(4) 0.4281(5) 0.3205(4) 0.1006(15) Uani 1 1 d . . .
H22A H 0.6504 0.4993 0.2483 0.151 Uiso 1 1 calc R . .
H22B H 0.6986 0.3505 0.3215 0.151 Uiso 1 1 calc R . .
H22C H 0.6834 0.4501 0.3762 0.151 Uiso 1 1 calc R . .
C23 C 0.3659(6) 0.0669(5) 0.6207(4) 0.1114(17) Uani 1 1 d . . .
H23A H 0.3302 0.1088 0.6668 0.134 Uiso 0.444(11) 1 calc PR B 1
H23B H 0.3183 -0.0011 0.6281 0.134 Uiso 0.444(11) 1 calc PR B 1
H23C H 0.4536 0.0461 0.6373 0.134 Uiso 0.556(11) 1 d PR B 2
H23D H 0.3332 0.1098 0.6670 0.134 Uiso 0.556(11) 1 d PR B 2
C24A C 0.4745(9) 0.0074(10) 0.6664(8) 0.092(4) Uani 0.444(11) 1 d P B 1
H24A H 0.4675 -0.0591 0.7397 0.138 Uiso 0.444(11) 1 calc PR B 1
H24B H 0.5210 0.0698 0.6716 0.138 Uiso 0.444(11) 1 calc PR B 1
H24C H 0.5149 -0.0324 0.6215 0.138 Uiso 0.444(11) 1 calc PR B 1
C24B C 0.3245(10) -0.0448(8) 0.6561(8) 0.112(4) Uani 0.556(11) 1 d P B 2
H24D H 0.3443 -0.0848 0.6057 0.169 Uiso 0.556(11) 1 calc PR B 2
H24E H 0.2375 -0.0296 0.6594 0.169 Uiso 0.556(11) 1 calc PR B 2
H24F H 0.3612 -0.1021 0.7291 0.169 Uiso 0.556(11) 1 calc PR B 2
C25 C 0.4909(4) 0.3601(4) 0.1641(3) 0.0747(11) Uani 1 1 d . . .
C26 C 0.4043(4) 0.3385(6) 0.0904(4) 0.1059(16) Uani 1 1 d . . .
H26A H 0.3489 0.4183 0.0499 0.159 Uiso 1 1 calc R . .
H26B H 0.3592 0.2708 0.1348 0.159 Uiso 1 1 calc R . .
H26C H 0.4489 0.3126 0.0387 0.159 Uiso 1 1 calc R . .
C27 C 0.0840(3) 0.4781(3) 0.3362(3) 0.0474(7) Uani 1 1 d . . .
C28 C -0.0446(3) 0.4633(4) 0.3654(3) 0.0649(9) Uani 1 1 d . . .
H28A H -0.0852 0.5421 0.3685 0.097 Uiso 1 1 calc R . .
H28B H -0.0450 0.3907 0.4367 0.097 Uiso 1 1 calc R . .
H28C H -0.0861 0.4476 0.3097 0.097 Uiso 1 1 calc R . .

loop_
_atom_site_aniso_label
_atom_site_aniso_U_11
_atom_site_aniso_U_22
_atom_site_aniso_U_33
_atom_site_aniso_U_23
_atom_site_aniso_U_13
_atom_site_aniso_U_12
N1 0.0541(18) 0.0510(15) 0.0430(14) -0.0214(13) 0.0092(12) -0.0123(12)
O1 0.100(2) 0.0745(16) 0.0375(12) -0.0204(12) 0.0130(11) -0.0364(14)
O2 0.0762(17) 0.0597(14) 0.0467(12) -0.0077(11) 0.0190(11) -0.0247(13)
O3 0.0527(16) 0.0709(15) 0.0571(14) -0.0100(12) 0.0158(11) -0.0043(12)
O4 0.131(3) 0.0760(18) 0.115(2) -0.0341(18) -0.013(2) -0.0464(19)
O5 0.0561(15) 0.0737(16) 0.0652(15) -0.0215(13) 0.0105(11) -0.0127(13)
C1 0.051(2) 0.0503(18) 0.0477(18) -0.0068(15) 0.0035(14) -0.0108(15)
C2 0.063(2) 0.071(2) 0.059(2) -0.0105(19) -0.0104(17) -0.0202(19)
C3 0.082(3) 0.067(2) 0.0453(19) -0.0192(18) 0.0037(17) -0.032(2)
C4 0.063(2) 0.054(2) 0.0473(18) -0.0221(17) 0.0123(15) -0.0188(16)
C5 0.0475(19) 0.0497(18) 0.0368(15) -0.0118(15) 0.0105(13) -0.0117(14)
C6 0.051(2) 0.0437(17) 0.0385(16) -0.0115(14) 0.0073(13) -0.0140(14)
C7 0.060(2) 0.057(2) 0.0365(16) -0.0122(16) 0.0053(14) -0.0133(17)
C8 0.146(4) 0.104(3) 0.065(2) -0.040(2) -0.003(2) -0.057(3)
C9A 0.056(5) 0.086(5) 0.078(4) -0.021(3) 0.016(3) -0.009(3)
C9B 0.021(17) 0.106(18) 0.093(15) -0.042(12) 0.003(10) -0.028(12)
C10A 0.053(6) 0.159(7) 0.156(7) -0.066(5) 0.005(4) -0.010(4)
C10B 0.10(3) 0.20(3) 0.12(2) -0.109(19) -0.018(17) 0.02(2)
C11 0.083(3) 0.057(2) 0.068(2) -0.029(2) 0.010(2) -0.019(2)
C12 0.084(3) 0.058(2) 0.098(3) -0.021(2) 0.011(2) -0.011(2)
C13 0.059(2) 0.054(2) 0.0405(17) -0.0106(16) 0.0094(15) -0.0181(17)
C14 0.085(3) 0.086(3) 0.071(2) -0.031(2) 0.006(2) -0.040(2)
N2 0.0418(16) 0.0480(15) 0.0453(14) -0.0099(12) 0.0068(12) -0.0094(12)
O6 0.0609(17) 0.0670(16) 0.0830(17) -0.0240(14) 0.0019(13) -0.0307(13)
O7 0.0831(19) 0.0556(14) 0.0752(16) -0.0277(14) -0.0178(13) -0.0071(13)
O8 0.0664(16) 0.0490(13) 0.0657(15) -0.0057(12) -0.0023(11) -0.0121(11)
O9 0.069(2) 0.233(4) 0.113(3) -0.087(3) 0.0393(19) -0.030(2)
O10 0.0535(14) 0.0510(13) 0.0476(12) -0.0087(11) 0.0028(10) -0.0105(10)
C15 0.051(2) 0.054(2) 0.0517(18) -0.0174(16) -0.0002(15) -0.0078(15)
C16 0.048(2) 0.075(2) 0.064(2) -0.0245(19) -0.0106(16) -0.0081(17)
C17 0.046(2) 0.076(2) 0.072(2) -0.023(2) 0.0063(17) -0.0205(18)
C18 0.047(2) 0.064(2) 0.0522(18) -0.0169(17) 0.0080(15) -0.0154(16)
C19 0.045(2) 0.0459(17) 0.0477(17) -0.0109(15) 0.0009(14) -0.0122(14)
C20 0.0433(19) 0.0465(17) 0.0451(16) -0.0155(14) 0.0018(13) -0.0095(14)
C21 0.062(2) 0.052(2) 0.0512(19) -0.0146(17) -0.0071(16) -0.0135(17)
C22 0.052(3) 0.140(4) 0.109(3) -0.042(3) 0.010(2) -0.044(3)
C23 0.135(5) 0.070(3) 0.079(3) 0.011(3) 0.028(3) 0.003(3)
C24A 0.075(8) 0.083(7) 0.085(7) -0.009(6) -0.024(5) 0.012(6)
C24B 0.149(9) 0.059(6) 0.106(7) -0.015(5) 0.026(6) -0.008(5)
C25 0.056(3) 0.091(3) 0.065(2) -0.021(2) 0.0174(19) -0.011(2)
C26 0.097(4) 0.162(5) 0.080(3) -0.070(3) 0.018(3) -0.023(3)
C27 0.046(2) 0.0447(18) 0.0504(19) -0.0187(17) 0.0037(15) -0.0077(15)
C28 0.047(2) 0.069(2) 0.071(2) -0.0210(19) 0.0049(17) -0.0129(17)

loop_
_atom_type_symbol
_atom_type_description
_atom_type_scat_dispersion_real
_atom_type_scat_dispersion_imag
_atom_type_scat_source
C C 0.0033 0.0016 'International Tables Vol C Tables 4.2.6.8 and 6.1.1.4'
H H 0.0000 0.0000 'International Tables Vol C Tables 4.2.6.8 and 6.1.1.4'
N N 0.0061 0.0033 'International Tables Vol C Tables 4.2.6.8 and 6.1.1.4'
O O 0.0106 0.0060 'International Tables Vol C Tables 4.2.6.8 and 6.1.1.4'

loop_
_geom_angle_atom_site_label_1
_geom_angle_atom_site_label_2
_geom_angle_atom_site_label_3
_geom_angle
_geom_angle_site_symmetry_1
_geom_angle_site_symmetry_3
_geom_angle_publ_flag
C13 N1 C6 120.4(3) . . ?
C13 N1 H29 119.8 . . ?
C6 N1 H29 119.8 . . ?
C7 O1 C3 113.9(2) . . ?
C1 O3 C9A 116.1(3) . . ?
C1 O3 C9B 107.7(11) . . ?
C9A O3 C9B 34.4(11) . . ?
O3 C1 C2 112.9(3) . . ?
O3 C1 C6 107.5(2) . . ?
C2 C1 C6 107.6(3) . . ?
O3 C1 H1 109.6 . . ?
C2 C1 H1 109.6 . . ?
C6 C1 H1 109.6 . . ?
C3 C2 C1 111.2(3) . . ?
C3 C2 H2A 109.4 . . ?
C1 C2 H2A 109.4 . . ?
C3 C2 H2B 109.4 . . ?
C1 C2 H2B 109.4 . . ?
H2A C2 H2B 108.0 . . ?
O1 C3 C4 106.1(3) . . ?
O1 C3 C8 103.6(3) . . ?
C4 C3 C8 118.3(3) . . ?
O1 C3 C2 105.1(3) . . ?
C4 C3 C2 108.2(3) . . ?
C8 C3 C2 114.3(3) . . ?
C5 C4 C11 123.9(3) . . ?
C5 C4 C3 112.1(3) . . ?
C11 C4 C3 123.4(3) . . ?
C4 C5 C6 115.7(3) . . ?
C4 C5 H5 122.1 . . ?
C6 C5 H5 122.1 . . ?
N1 C6 C5 115.0(2) . . ?
N1 C6 C7 111.3(2) . . ?
C5 C6 C7 107.1(2) . . ?
N1 C6 C1 111.3(2) . . ?
C5 C6 C1 107.1(2) . . ?
C7 C6 C1 104.4(2) . . ?
O2 C7 O1 120.7(3) . . ?
O2 C7 C6 125.6(3) . . ?
O1 C7 C6 113.7(3) . . ?
C3 C8 H8A 109.5 . . ?
C3 C8 H8B 109.5 . . ?
H8A C8 H8B 109.5 . . ?
C3 C8 H8C 109.5 . . ?
H8A C8 H8C 109.5 . . ?
H8B C8 H8C 109.5 . . ?
O3 C9A C10A 112.8(8) . . ?
O3 C9A H9A 109.0 . . ?
C10A C9A H9A 109.0 . . ?
O3 C9A H9B 109.0 . . ?
C10A C9A H9B 109.0 . . ?
H9A C9A H9B 107.8 . . ?
C10B C9B O3 107(3) . . ?
C10B C9B H9C 110.2 . . ?
O3 C9B H9C 110.2 . . ?
C10B C9B H9D 110.2 . . ?
O3 C9B H9D 110.2 . . ?
H9C C9B H9D 108.5 . . ?
C9B C10B H10D 109.5 . . ?
C9B C10B H10E 109.5 . . ?
H10D C10B H10E 109.5 . . ?
C9B C10B H10F 109.5 . . ?
H10D C10B H10F 109.5 . . ?
H10E C10B H10F 109.5 . . ?
O4 C11 C4 120.6(4) . . ?
O4 C11 C12 121.4(3) . . ?
C4 C11 C12 118.0(3) . . ?
C11 C12 H12A 109.5 . . ?
C11 C12 H12B 109.5 . . ?
H12A C12 H12B 109.5 . . ?
C11 C12 H12C 109.5 . . ?
H12A C12 H12C 109.5 . . ?
H12B C12 H12C 109.5 . . ?
O5 C13 N1 121.9(3) . . ?
O5 C13 C14 123.1(3) . . ?
N1 C13 C14 115.0(3) . . ?
C13 C14 H14A 109.5 . . ?
C13 C14 H14B 109.5 . . ?
H14A C14 H14B 109.5 . . ?
C13 C14 H14C 109.5 . . ?
H14A C14 H14C 109.5 . . ?
H14B C14 H14C 109.5 . . ?
C27 N2 C20 121.2(2) . . ?
C27 N2 H30 119.4 . . ?
C20 N2 H30 119.4 . . ?
C21 O6 C17 114.6(2) . . ?
C15 O8 C23 114.1(3) . . ?
O8 C15 C16 113.4(3) . . ?
O8 C15 C20 108.4(2) . . ?
C16 C15 C20 107.9(2) . . ?
O8 C15 H15 109.0 . . ?
C16 C15 H15 109.0 . . ?
C20 C15 H15 109.0 . . ?
C15 C16 C17 110.7(3) . . ?
C15 C16 H16A 109.5 . . ?
C17 C16 H16A 109.5 . . ?
C15 C16 H16B 109.5 . . ?
C17 C16 H16B 109.5 . . ?
H16A C16 H16B 108.1 . . ?
O6 C17 C22 105.3(3) . . ?
O6 C17 C18 106.9(3) . . ?
C22 C17 C18 118.8(3) . . ?
O6 C17 C16 104.6(3) . . ?
C22 C17 C16 112.0(3) . . ?
C18 C17 C16 108.0(3) . . ?
C19 C18 C25 122.5(3) . . ?
C19 C18 C17 111.9(3) . . ?
C25 C18 C17 125.5(3) . . ?
C18 C19 C20 115.9(3) . . ?
C18 C19 H19 122.0 . . ?
C20 C19 H19 122.0 . . ?
N2 C20 C19 113.5(2) . . ?
N2 C20 C21 112.6(3) . . ?
C19 C20 C21 107.7(2) . . ?
N2 C20 C15 111.8(2) . . ?
C19 C20 C15 108.1(2) . . ?
C21 C20 C15 102.5(2) . . ?
O7 C21 O6 121.1(3) . . ?
O7 C21 C20 125.7(3) . . ?
O6 C21 C20 113.2(3) . . ?
C17 C22 H22A 109.5 . . ?
C17 C22 H22B 109.5 . . ?
H22A C22 H22B 109.5 . . ?
C17 C22 H22C 109.5 . . ?
H22A C22 H22C 109.5 . . ?
H22B C22 H22C 109.5 . . ?
C24A C23 C24B 91.4(7) . . ?
C24A C23 O8 122.8(6) . . ?
C24B C23 O8 122.4(7) . . ?
C24A C23 H23A 106.6 . . ?
C24B C23 H23A 104.9 . . ?
O8 C23 H23A 106.6 . . ?
C24A C23 H23B 106.6 . . ?
C24B C23 H23B 17.0 . . ?
O8 C23 H23B 106.6 . . ?
H23A C23 H23B 106.6 . . ?
C24A C23 H23C 17.2 . . ?
C24B C23 H23C 106.9 . . ?
O8 C23 H23C 106.8 . . ?
H23A C23 H23C 108.6 . . ?
H23B C23 H23C 120.8 . . ?
C24A C23 H23D 105.0 . . ?
C24B C23 H23D 106.5 . . ?
O8 C23 H23D 106.7 . . ?
H23A C23 H23D 2.2 . . ?
H23B C23 H23D 108.6 . . ?
H23C C23 H23D 106.6 . . ?
C23 C24A H23C 37.3 . . ?
C23 C24A H24A 109.5 . . ?
H23C C24A H24A 143.9 . . ?
C23 C24A H24B 109.5 . . ?
H23C C24A H24B 80.8 . . ?
C23 C24A H24C 109.5 . . ?
H23C C24A H24C 98.4 . . ?
C23 C24B H24D 109.5 . . ?
C23 C24B H24E 109.5 . . ?
H24D C24B H24E 109.5 . . ?
C23 C24B H24F 109.5 . . ?
H24D C24B H24F 109.5 . . ?
H24E C24B H24F 109.5 . . ?
O9 C25 C18 122.1(4) . . ?
O9 C25 C26 119.1(4) . . ?
C18 C25 C26 118.7(3) . . ?
C25 C26 H26A 109.5 . . ?
C25 C26 H26B 109.5 . . ?
H26A C26 H26B 109.5 . . ?
C25 C26 H26C 109.5 . . ?
H26A C26 H26C 109.5 . . ?
H26B C26 H26C 109.5 . . ?
O10 C27 N2 121.3(3) . . ?
O10 C27 C28 122.8(3) . . ?
N2 C27 C28 116.0(3) . . ?
C27 C28 H28A 109.5 . . ?
C27 C28 H28B 109.5 . . ?
H28A C28 H28B 109.5 . . ?
C27 C28 H28C 109.5 . . ?
H28A C28 H28C 109.5 . . ?
H28B C28 H28C 109.5 . . ?

loop_
_geom_bond_atom_site_label_1
_geom_bond_atom_site_label_2
_geom_bond_distance
_geom_bond_site_symmetry_2
_geom_bond_publ_flag
N1 C13 1.361(4) . ?
N1 C6 1.442(4) . ?
N1 H29 0.8600 . ?
O1 C7 1.325(4) . ?
O1 C3 1.503(4) . ?
O2 C7 1.208(4) . ?
O3 C1 1.420(3) . ?
O3 C9A 1.437(9) . ?
O3 C9B 1.46(3) . ?
O4 C11 1.216(4) . ?
O5 C13 1.221(4) . ?
C1 C2 1.528(5) . ?
C1 C6 1.548(4) . ?
C1 H1 0.9800 . ?
C2 C3 1.528(5) . ?
C2 H2A 0.9700 . ?
C2 H2B 0.9700 . ?
C3 C4 1.515(5) . ?
C3 C8 1.515(5) . ?
C4 C5 1.334(4) . ?
C4 C11 1.486(5) . ?
C5 C6 1.493(4) . ?
C5 H5 0.9300 . ?
C6 C7 1.524(4) . ?
C8 H8A 0.9600 . ?
C8 H8B 0.9600 . ?
C8 H8C 0.9600 . ?
C9A C10A 1.470(15) . ?
C9A H9A 0.9700 . ?
C9A H9B 0.9700 . ?
C9B C10B 1.44(6) . ?
C9B H9C 0.9700 . ?
C9B H9D 0.9700 . ?
C10A H10A 0.9600 . ?
C10A H10B 0.9600 . ?
C10A H10C 0.9600 . ?
C10B H10D 0.9600 . ?
C10B H10E 0.9600 . ?
C10B H10F 0.9600 . ?
C11 C12 1.500(6) . ?
C12 H12A 0.9600 . ?
C12 H12B 0.9600 . ?
C12 H12C 0.9600 . ?
C13 C14 1.492(5) . ?
C14 H14A 0.9600 . ?
C14 H14B 0.9600 . ?
C14 H14C 0.9600 . ?
N2 C27 1.353(4) . ?
N2 C20 1.429(4) . ?
N2 H30 0.8600 . ?
O6 C21 1.334(4) . ?
O6 C17 1.485(4) . ?
O7 C21 1.206(4) . ?
O8 C15 1.403(4) . ?
O8 C23 1.415(5) . ?
O9 C25 1.197(4) . ?
O10 C27 1.235(3) . ?
C15 C16 1.537(4) . ?
C15 C20 1.550(4) . ?
C15 H15 0.9800 . ?
C16 C17 1.543(5) . ?
C16 H16A 0.9700 . ?
C16 H16B 0.9700 . ?
C17 C22 1.512(5) . ?
C17 C18 1.525(5) . ?
C18 C19 1.327(4) . ?
C18 C25 1.474(5) . ?
C19 C20 1.510(4) . ?
C19 H19 0.9300 . ?
C20 C21 1.524(4) . ?
C22 H22A 0.9600 . ?
C22 H22B 0.9600 . ?
C22 H22C 0.9600 . ?
C23 C24A 1.304(10) . ?
C23 C24B 1.309(9) . ?
C23 H23A 0.9700 . ?
C23 H23B 0.9700 . ?
C23 H23C 0.9700 . ?
C23 H23D 0.9700 . ?
C24A H23C 0.4749 . ?
C24A H24A 0.9600 . ?
C24A H24B 0.9600 . ?
C24A H24C 0.9600 . ?
C24B H24D 0.9600 . ?
C24B H24E 0.9600 . ?
C24B H24F 0.9600 . ?
C25 C26 1.484(6) . ?
C26 H26A 0.9600 . ?
C26 H26B 0.9600 . ?
C26 H26C 0.9600 . ?
C27 C28 1.492(4) . ?
C28 H28A 0.9600 . ?
C28 H28B 0.9600 . ?
C28 H28C 0.9600 . ?

loop_
_geom_hbond_atom_site_label_D
_geom_hbond_atom_site_label_H
_geom_hbond_atom_site_label_A
_geom_hbond_distance_DH
_geom_hbond_distance_HA
_geom_hbond_distance_DA
_geom_hbond_angle_DHA
_geom_hbond_site_symmetry_A
N1 H29 O10 0.86 2.32 2.937(3) 128.7 .
N2 H30 O2 0.86 2.06 2.909(3) 170.1 2_566

loop_
_geom_torsion_atom_site_label_1
_geom_torsion_atom_site_label_2
_geom_torsion_atom_site_label_3
_geom_torsion_atom_site_label_4
_geom_torsion
_geom_torsion_site_symmetry_1
_geom_torsion_site_symmetry_2
_geom_torsion_site_symmetry_3
_geom_torsion_site_symmetry_4
_geom_torsion_publ_flag
C9A O3 C1 C2 100.4(5) . . . . ?
C9B O3 C1 C2 64.4(15) . . . . ?
C9A O3 C1 C6 -141.0(5) . . . . ?
C9B O3 C1 C6 -177.0(15) . . . . ?
O3 C1 C2 C3 115.8(3) . . . . ?
C6 C1 C2 C3 -2.7(3) . . . . ?
C7 O1 C3 C4 58.2(4) . . . . ?
C7 O1 C3 C8 -176.5(3) . . . . ?
C7 O1 C3 C2 -56.3(3) . . . . ?
C1 C2 C3 O1 59.0(3) . . . . ?
C1 C2 C3 C4 -54.0(3) . . . . ?
C1 C2 C3 C8 172.0(3) . . . . ?
O1 C3 C4 C5 -54.7(3) . . . . ?
C8 C3 C4 C5 -170.4(3) . . . . ?
C2 C3 C4 C5 57.7(4) . . . . ?
O1 C3 C4 C11 134.7(3) . . . . ?
C8 C3 C4 C11 19.0(5) . . . . ?
C2 C3 C4 C11 -112.9(3) . . . . ?
C11 C4 C5 C6 170.5(3) . . . . ?
C3 C4 C5 C6 -0.1(4) . . . . ?
C13 N1 C6 C5 -56.4(3) . . . . ?
C13 N1 C6 C7 65.7(3) . . . . ?
C13 N1 C6 C1 -178.3(2) . . . . ?
C4 C5 C6 N1 176.5(3) . . . . ?
C4 C5 C6 C7 52.2(3) . . . . ?
C4 C5 C6 C1 -59.3(3) . . . . ?
O3 C1 C6 N1 61.9(3) . . . . ?
C2 C1 C6 N1 -176.1(2) . . . . ?
O3 C1 C6 C5 -64.5(3) . . . . ?
C2 C1 C6 C5 57.4(3) . . . . ?
O3 C1 C6 C7 -177.9(2) . . . . ?
C2 C1 C6 C7 -55.9(3) . . . . ?
C3 O1 C7 O2 172.8(3) . . . . ?
C3 O1 C7 C6 -5.6(4) . . . . ?
N1 C6 C7 O2 6.4(5) . . . . ?
C5 C6 C7 O2 132.8(3) . . . . ?
C1 C6 C7 O2 -113.8(4) . . . . ?
N1 C6 C7 O1 -175.3(3) . . . . ?
C5 C6 C7 O1 -48.8(4) . . . . ?
C1 C6 C7 O1 64.5(3) . . . . ?
C1 O3 C9A C10A -77.9(6) . . . . ?
C9B O3 C9A C10A 5.4(19) . . . . ?
C1 O3 C9B C10B 117(2) . . . . ?
C9A O3 C9B C10B 6.6(17) . . . . ?
C5 C4 C11 O4 -147.3(4) . . . . ?
C3 C4 C11 O4 22.2(5) . . . . ?
C5 C4 C11 C12 30.5(5) . . . . ?
C3 C4 C11 C12 -160.0(3) . . . . ?
C6 N1 C13 O5 5.9(4) . . . . ?
C6 N1 C13 C14 -175.7(3) . . . . ?
C23 O8 C15 C16 89.5(4) . . . . ?
C23 O8 C15 C20 -150.7(3) . . . . ?
O8 C15 C16 C17 120.0(3) . . . . ?
C20 C15 C16 C17 -0.1(4) . . . . ?
C21 O6 C17 C22 -174.8(3) . . . . ?
C21 O6 C17 C18 57.9(3) . . . . ?
C21 O6 C17 C16 -56.6(3) . . . . ?
C15 C16 C17 O6 57.7(3) . . . . ?
C15 C16 C17 C22 171.3(3) . . . . ?
C15 C16 C17 C18 -56.0(4) . . . . ?
O6 C17 C18 C19 -53.9(3) . . . . ?
C22 C17 C18 C19 -172.8(4) . . . . ?
C16 C17 C18 C19 58.2(4) . . . . ?
O6 C17 C18 C25 129.2(3) . . . . ?
C22 C17 C18 C25 10.3(6) . . . . ?
C16 C17 C18 C25 -118.7(4) . . . . ?
C25 C18 C19 C20 176.7(3) . . . . ?
C17 C18 C19 C20 -0.3(4) . . . . ?
C27 N2 C20 C19 -55.3(3) . . . . ?
C27 N2 C20 C21 67.3(3) . . . . ?
C27 N2 C20 C15 -177.9(2) . . . . ?
C18 C19 C20 N2 176.9(3) . . . . ?
C18 C19 C20 C21 51.5(4) . . . . ?
C18 C19 C20 C15 -58.5(3) . . . . ?
O8 C15 C20 N2 57.4(3) . . . . ?
C16 C15 C20 N2 -179.3(2) . . . . ?
O8 C15 C20 C19 -68.2(3) . . . . ?
C16 C15 C20 C19 55.1(3) . . . . ?
O8 C15 C20 C21 178.3(3) . . . . ?
C16 C15 C20 C21 -58.5(3) . . . . ?
C17 O6 C21 O7 171.2(3) . . . . ?
C17 O6 C21 C20 -5.9(4) . . . . ?
N2 C20 C21 O7 9.4(4) . . . . ?
C19 C20 C21 O7 135.3(3) . . . . ?
C15 C20 C21 O7 -110.9(3) . . . . ?
N2 C20 C21 O6 -173.7(3) . . . . ?
C19 C20 C21 O6 -47.8(3) . . . . ?
C15 C20 C21 O6 66.0(3) . . . . ?
C15 O8 C23 C24A -73.1(8) . . . . ?
C15 O8 C23 C24B 170.6(6) . . . . ?
C19 C18 C25 O9 -177.7(4) . . . . ?
C17 C18 C25 O9 -1.2(6) . . . . ?
C19 C18 C25 C26 2.9(6) . . . . ?
C17 C18 C25 C26 179.5(4) . . . . ?
C20 N2 C27 O10 -3.5(4) . . . . ?
C20 N2 C27 C28 176.4(3) . . . . ?
